data_7117365
loop_
_publ_author_name
'Qi-Lin Wang'
'Tian Cai'
'Jing Zhou'
'Fang Tian'
'Xiao-Ying Xu'
'Li-Xin Wang'

_publ_section_title
;
 An unprecedented base-promoted domino reaction of methyleneindolinones
 and N-tosyloxycarbamates for the construction of bispirooxindoles and
 spiroaziridine oxindoles
;
_journal_name_full Chem.Commun.
_journal_page_first 10726
_journal_paper_doi 10.1039/C5cc03793J
_journal_volume 51
_journal_year 2015
_chemical_formula_moiety 'C40 H41 N3 O12'
_chemical_formula_sum 'C40 H41 N3 O12'
_chemical_formula_weight 755.76
_chemical_name_systematic
; 
 ? 
;
_space_group_IT_number 14
_symmetry_cell_setting monoclinic
_symmetry_space_group_name_Hall '-P 2ybc'
_symmetry_space_group_name_H-M 'P 1 21/c 1'
_atom_sites_solution_hydrogens geom
_atom_sites_solution_primary direct
_atom_sites_solution_secondary difmap
_audit_creation_method SHELXL-97
_audit_update_record
;
2014-01-07 deposited with the CCDC.
2015-05-21 downloaded from the CCDC.
;
_cell_angle_alpha 90.00
_cell_angle_beta 91.143(2)
_cell_angle_gamma 90.00
_cell_formula_units_Z 4
_cell_length_a 10.8958(12)
_cell_length_b 17.3981(19)
_cell_length_c 19.868(2)
_cell_measurement_reflns_used 9969
_cell_measurement_temperature 100(2)
_cell_measurement_theta_max 30.07
_cell_measurement_theta_min 2.21
_cell_volume 3765.6(7)
_computing_cell_refinement 'Bruker SAINT'
_computing_data_collection 'Bruker APEX2'
_computing_data_reduction 'Bruker SAINT'
_computing_molecular_graphics 'Bruker SHELXTL'
_computing_publication_material 'Bruker SHELXTL'
_computing_structure_refinement 'SHELXL-97 (Sheldrick, 2008)'
_computing_structure_solution 'SHELXS-97 (Sheldrick, 2008)'
_diffrn_ambient_temperature 100(2)
_diffrn_measured_fraction_theta_full 0.954
_diffrn_measured_fraction_theta_max 0.954
_diffrn_measurement_device_type 'Bruker APEX-II CCD'
_diffrn_measurement_method '\f and \w scans'
_diffrn_radiation_monochromator graphite
_diffrn_radiation_source 'fine-focus sealed tube'
_diffrn_radiation_type MoK\a
_diffrn_radiation_wavelength 0.71073
_diffrn_reflns_av_R_equivalents 0.0365
_diffrn_reflns_av_sigmaI/netI 0.0355
_diffrn_reflns_limit_h_max 13
_diffrn_reflns_limit_h_min -15
_diffrn_reflns_limit_k_max 24
_diffrn_reflns_limit_k_min -24
_diffrn_reflns_limit_l_max 26
_diffrn_reflns_limit_l_min -28
_diffrn_reflns_number 38954
_diffrn_reflns_theta_full 30.10
_diffrn_reflns_theta_max 30.10
_diffrn_reflns_theta_min 1.56
_exptl_absorpt_coefficient_mu 0.099
_exptl_absorpt_correction_T_max 0.9661
_exptl_absorpt_correction_T_min 0.9576
_exptl_absorpt_correction_type multi-scan
_exptl_absorpt_process_details sadabs
_exptl_crystal_colour colourless
_exptl_crystal_density_diffrn 1.333
_exptl_crystal_density_method 'not measured'
_exptl_crystal_description block
_exptl_crystal_F_000 1592
_exptl_crystal_size_max 0.44
_exptl_crystal_size_mid 0.35
_exptl_crystal_size_min 0.35
_refine_diff_density_max 0.454
_refine_diff_density_min -0.310
_refine_diff_density_rms 0.056
_refine_ls_extinction_method none
_refine_ls_goodness_of_fit_ref 1.041
_refine_ls_hydrogen_treatment constr
_refine_ls_matrix_type full
_refine_ls_number_parameters 504
_refine_ls_number_reflns 10572
_refine_ls_number_restraints 0
_refine_ls_restrained_S_all 1.041
_refine_ls_R_factor_all 0.0597
_refine_ls_R_factor_gt 0.0449
_refine_ls_shift/su_max 0.001
_refine_ls_shift/su_mean 0.000
_refine_ls_structure_factor_coef Fsqd
_refine_ls_weighting_details 'calc w=1/[\s^2^(Fo^2^)+(0.0674P)^2^+1.1520P] where P=(Fo^2^+2Fc^2^)/3'
_refine_ls_weighting_scheme calc
_refine_ls_wR_factor_gt 0.1174
_refine_ls_wR_factor_ref 0.1276
_reflns_number_gt 8454
_reflns_number_total 10572
_reflns_threshold_expression >2sigma(I)
_cod_data_source_file c5cc03793j2.cif
_cod_data_source_block mo_wb_wlx_4_0m
_cod_original_sg_symbol_H-M 'P 21/c'
_cod_database_code 7117365

loop_
_symmetry_equiv_pos_as_xyz
'x, y, z'
'-x, y+1/2, -z+1/2'
'-x, -y, -z'
'x, -y-1/2, z-1/2'

loop_
_atom_site_label
_atom_site_type_symbol
_atom_site_fract_x
_atom_site_fract_y
_atom_site_fract_z
_atom_site_U_iso_or_equiv
_atom_site_adp_type
_atom_site_occupancy
_atom_site_symmetry_multiplicity
_atom_site_calc_flag
_atom_site_refinement_flags
_atom_site_disorder_assembly
_atom_site_disorder_group
O1 O 0.22171(9) 0.59324(5) 0.85636(5) 0.0231(2) Uani 1 1 d . . .
O2 O 0.22842(8) 0.94365(5) 1.01265(5) 0.01924(19) Uani 1 1 d . . .
C39 C 0.14162(13) 0.87194(8) 1.13717(7) 0.0247(3) Uani 1 1 d . . .
H39 H 0.2278 0.8664 1.1437 0.030 Uiso 1 1 calc R . .
C38 C 0.06270(15) 0.81695(9) 1.16256(8) 0.0312(3) Uani 1 1 d . . .
H38 H 0.0946 0.7739 1.1866 0.037 Uiso 1 1 calc R . .
C40 C 0.18573(16) 0.46118(9) 0.81530(8) 0.0347(4) Uani 1 1 d . . .
H40A H 0.2111 0.4782 0.7707 0.052 Uiso 1 1 calc R . .
H40B H 0.1240 0.4205 0.8104 0.052 Uiso 1 1 calc R . .
H40C H 0.2572 0.4414 0.8405 0.052 Uiso 1 1 calc R . .
O6 O 0.36815(10) 0.52821(5) 0.91617(6) 0.0276(2) Uani 1 1 d . . .
O7 O 0.29553(8) 0.72835(5) 0.80608(4) 0.01862(18) Uani 1 1 d . . .
O8 O 0.39175(8) 0.81292(5) 1.05461(4) 0.01813(18) Uani 1 1 d . . .
O9 O 0.10069(9) 0.65526(6) 1.05660(5) 0.0233(2) Uani 1 1 d . . .
O10 O 0.29692(9) 0.67752(5) 1.09221(5) 0.02117(19) Uani 1 1 d . . .
O11 O 0.34201(9) 1.01246(5) 0.81848(5) 0.0221(2) Uani 1 1 d . . .
O12 O 0.54325(9) 1.03726(6) 0.83577(5) 0.0264(2) Uani 1 1 d . . .
O3 O 0.58510(9) 0.76789(5) 0.78726(5) 0.0226(2) Uani 1 1 d . . .
O4 O 0.67645(9) 0.87772(6) 0.82062(5) 0.0267(2) Uani 1 1 d . . .
O5 O 0.36301(9) 1.03588(5) 0.97929(5) 0.01954(19) Uani 1 1 d . . .
N1 N 0.38932(10) 0.65630(6) 0.89251(5) 0.0166(2) Uani 1 1 d . . .
N2 N 0.36442(10) 0.91450(6) 0.93593(5) 0.0157(2) Uani 1 1 d . . .
N3 N 0.21532(9) 0.75167(6) 1.01114(5) 0.0152(2) Uani 1 1 d . . .
C1 C 0.02567(15) 0.56474(10) 0.81342(9) 0.0353(4) Uani 1 1 d . . .
H1A H -0.0018 0.6112 0.8365 0.053 Uiso 1 1 calc R . .
H1B H -0.0424 0.5281 0.8099 0.053 Uiso 1 1 calc R . .
H1C H 0.0531 0.5782 0.7682 0.053 Uiso 1 1 calc R . .
C2 C 0.13113(13) 0.52871(8) 0.85311(7) 0.0224(3) Uani 1 1 d . . .
C3 C 0.32702(12) 0.58512(7) 0.88946(6) 0.0184(2) Uani 1 1 d . . .
C4 C 0.35663(11) 0.72392(7) 0.85663(6) 0.0148(2) Uani 1 1 d . . .
C5 C 0.41826(11) 0.79129(6) 0.89464(6) 0.0129(2) Uani 1 1 d . . .
C6 C 0.31924(11) 0.83608(6) 0.93799(6) 0.0131(2) Uani 1 1 d . . .
C7 C 0.32240(11) 0.97103(7) 0.97720(6) 0.0157(2) Uani 1 1 d . . .
C8 C 0.18225(13) 0.98930(8) 1.06832(7) 0.0218(3) Uani 1 1 d . . .
H8A H 0.1393 1.0359 1.0516 0.026 Uiso 1 1 calc R . .
H8B H 0.2498 1.0048 1.0995 0.026 Uiso 1 1 calc R . .
C9 C 0.09488(12) 0.93548(8) 1.10206(6) 0.0199(2) Uani 1 1 d . . .
C10 C -0.06286(16) 0.82516(10) 1.15261(9) 0.0361(4) Uani 1 1 d . . .
H10 H -0.1168 0.7868 1.1688 0.043 Uiso 1 1 calc R . .
C11 C 0.09278(14) 0.50859(8) 0.92375(7) 0.0259(3) Uani 1 1 d . . .
H11A H 0.1638 0.4888 0.9494 0.039 Uiso 1 1 calc R . .
H11B H 0.0284 0.4692 0.9217 0.039 Uiso 1 1 calc R . .
H11C H 0.0613 0.5547 0.9459 0.039 Uiso 1 1 calc R . .
C12 C 0.49096(11) 0.67213(7) 0.93717(6) 0.0162(2) Uani 1 1 d . . .
C13 C 0.51490(11) 0.75113(7) 0.93722(6) 0.0146(2) Uani 1 1 d . . .
C14 C 0.18717(11) 0.82516(7) 0.91576(6) 0.0146(2) Uani 1 1 d . . .
C15 C 0.12086(12) 0.86119(7) 0.86467(6) 0.0180(2) Uani 1 1 d . . .
H15 H 0.1592 0.8970 0.8357 0.022 Uiso 1 1 calc R . .
C16 C -0.00334(12) 0.84375(8) 0.85660(7) 0.0223(3) Uani 1 1 d . . .
H16 H -0.0504 0.8676 0.8217 0.027 Uiso 1 1 calc R . .
C17 C -0.05874(12) 0.79153(9) 0.89946(7) 0.0244(3) Uani 1 1 d . . .
H17 H -0.1434 0.7801 0.8930 0.029 Uiso 1 1 calc R . .
C18 C 0.00661(12) 0.75551(8) 0.95165(7) 0.0210(3) Uani 1 1 d . . .
H18 H -0.0318 0.7201 0.9809 0.025 Uiso 1 1 calc R . .
C19 C 0.13013(11) 0.77372(7) 0.95897(6) 0.0152(2) Uani 1 1 d . . .
C20 C 0.31933(11) 0.80077(7) 1.01000(6) 0.0143(2) Uani 1 1 d . . .
C21 C 0.19591(12) 0.69032(7) 1.05581(6) 0.0169(2) Uani 1 1 d . . .
C22 C 0.30612(13) 0.60920(7) 1.13681(6) 0.0206(3) Uani 1 1 d . . .
C23 C 0.43810(14) 0.61490(9) 1.16254(7) 0.0290(3) Uani 1 1 d . . .
H23A H 0.4938 0.6109 1.1246 0.044 Uiso 1 1 calc R . .
H23B H 0.4550 0.5731 1.1945 0.044 Uiso 1 1 calc R . .
H23C H 0.4506 0.6644 1.1852 0.044 Uiso 1 1 calc R . .
C24 C 0.21592(13) 0.61657(8) 1.19392(6) 0.0223(3) Uani 1 1 d . . .
H24A H 0.2316 0.6646 1.2184 0.033 Uiso 1 1 calc R . .
H24B H 0.2261 0.5729 1.2247 0.033 Uiso 1 1 calc R . .
H24C H 0.1319 0.6169 1.1754 0.033 Uiso 1 1 calc R . .
C25 C 0.28631(16) 0.53618(8) 1.09577(7) 0.0292(3) Uani 1 1 d . . .
H25A H 0.1994 0.5318 1.0826 0.044 Uiso 1 1 calc R . .
H25B H 0.3105 0.4915 1.1230 0.044 Uiso 1 1 calc R . .
H25C H 0.3362 0.5383 1.0553 0.044 Uiso 1 1 calc R . .
C26 C 0.46463(11) 0.92860(6) 0.88995(6) 0.0139(2) Uani 1 1 d . . .
H26 H 0.5443 0.9346 0.9153 0.017 Uiso 1 1 calc R . .
C27 C 0.43959(11) 0.99827(7) 0.84495(6) 0.0164(2) Uani 1 1 d . . .
C28 C 0.53481(16) 1.10286(10) 0.79078(9) 0.0374(4) Uani 1 1 d . . .
H28A H 0.4798 1.0905 0.7527 0.056 Uiso 1 1 calc R . .
H28B H 0.6166 1.1152 0.7742 0.056 Uiso 1 1 calc R . .
H28C H 0.5023 1.1472 0.8151 0.056 Uiso 1 1 calc R . .
C29 C 0.46429(11) 0.85462(7) 0.84760(6) 0.0142(2) Uani 1 1 d . . .
H29 H 0.4031 0.8609 0.8098 0.017 Uiso 1 1 calc R . .
C30 C 0.58810(11) 0.83661(7) 0.81786(6) 0.0169(2) Uani 1 1 d . . .
C31 C 0.69710(14) 0.74621(10) 0.75394(9) 0.0319(3) Uani 1 1 d . . .
H31A H 0.7104 0.7806 0.7157 0.048 Uiso 1 1 calc R . .
H31B H 0.6900 0.6932 0.7377 0.048 Uiso 1 1 calc R . .
H31C H 0.7666 0.7502 0.7858 0.048 Uiso 1 1 calc R . .
C32 C -0.03122(13) 0.94353(9) 1.09416(8) 0.0261(3) Uani 1 1 d . . .
H32 H -0.0640 0.9871 1.0713 0.031 Uiso 1 1 calc R . .
C33 C -0.11006(14) 0.88805(10) 1.11964(9) 0.0358(4) Uani 1 1 d . . .
H33 H -0.1964 0.8938 1.1142 0.043 Uiso 1 1 calc R . .
C34 C 0.61152(11) 0.78109(7) 0.97508(6) 0.0176(2) Uani 1 1 d . . .
H34 H 0.6278 0.8347 0.9751 0.021 Uiso 1 1 calc R . .
C35 C 0.68458(12) 0.73069(8) 1.01320(7) 0.0214(3) Uani 1 1 d . . .
H35 H 0.7523 0.7499 1.0389 0.026 Uiso 1 1 calc R . .
C36 C 0.65844(13) 0.65261(8) 1.01362(7) 0.0238(3) Uani 1 1 d . . .
H36 H 0.7082 0.6193 1.0404 0.029 Uiso 1 1 calc R . .
C37 C 0.56109(12) 0.62164(7) 0.97578(7) 0.0216(3) Uani 1 1 d . . .
H37 H 0.5436 0.5681 0.9765 0.026 Uiso 1 1 calc R . .

loop_
_atom_site_aniso_label
_atom_site_aniso_U_11
_atom_site_aniso_U_22
_atom_site_aniso_U_33
_atom_site_aniso_U_23
_atom_site_aniso_U_13
_atom_site_aniso_U_12
O1 0.0234(5) 0.0191(4) 0.0265(5) 0.0039(4) -0.0027(4) -0.0073(4)
O2 0.0205(4) 0.0177(4) 0.0198(4) -0.0044(3) 0.0069(3) -0.0021(3)
C39 0.0229(6) 0.0300(7) 0.0213(6) -0.0003(5) 0.0050(5) 0.0051(5)
C38 0.0397(9) 0.0275(7) 0.0270(7) 0.0032(6) 0.0138(6) 0.0058(6)
C40 0.0401(9) 0.0318(8) 0.0323(8) -0.0138(6) 0.0048(7) -0.0106(7)
O6 0.0298(5) 0.0152(4) 0.0376(6) 0.0017(4) -0.0035(4) -0.0012(4)
O7 0.0211(4) 0.0190(4) 0.0157(4) -0.0010(3) -0.0002(3) -0.0015(3)
O8 0.0182(4) 0.0213(4) 0.0148(4) -0.0019(3) -0.0006(3) -0.0021(3)
O9 0.0229(5) 0.0236(5) 0.0234(5) 0.0065(4) -0.0008(4) -0.0078(4)
O10 0.0213(5) 0.0239(5) 0.0182(4) 0.0082(3) -0.0022(3) -0.0025(4)
O11 0.0209(5) 0.0230(4) 0.0223(5) 0.0037(4) -0.0028(4) 0.0006(4)
O12 0.0222(5) 0.0223(5) 0.0345(6) 0.0149(4) -0.0045(4) -0.0065(4)
O3 0.0183(4) 0.0229(5) 0.0270(5) -0.0081(4) 0.0065(4) 0.0000(4)
O4 0.0204(5) 0.0266(5) 0.0335(5) -0.0061(4) 0.0087(4) -0.0063(4)
O5 0.0234(5) 0.0142(4) 0.0210(5) -0.0020(3) 0.0005(4) -0.0018(3)
N1 0.0186(5) 0.0132(4) 0.0180(5) -0.0004(4) 0.0001(4) -0.0011(4)
N2 0.0182(5) 0.0125(4) 0.0165(5) -0.0006(4) 0.0042(4) -0.0027(4)
N3 0.0145(5) 0.0178(5) 0.0134(5) 0.0022(4) -0.0002(4) -0.0027(4)
C1 0.0320(8) 0.0365(8) 0.0370(9) 0.0109(7) -0.0098(7) -0.0143(6)
C2 0.0254(7) 0.0199(6) 0.0218(6) -0.0001(5) 0.0000(5) -0.0095(5)
C3 0.0218(6) 0.0155(5) 0.0180(6) -0.0022(4) 0.0030(5) -0.0022(4)
C4 0.0156(5) 0.0143(5) 0.0147(5) -0.0012(4) 0.0039(4) -0.0008(4)
C5 0.0135(5) 0.0125(5) 0.0128(5) -0.0002(4) 0.0019(4) -0.0008(4)
C6 0.0144(5) 0.0116(5) 0.0132(5) -0.0005(4) 0.0015(4) -0.0012(4)
C7 0.0168(5) 0.0159(5) 0.0143(5) 0.0001(4) -0.0004(4) 0.0008(4)
C8 0.0233(6) 0.0210(6) 0.0214(6) -0.0072(5) 0.0070(5) 0.0000(5)
C9 0.0204(6) 0.0228(6) 0.0166(6) -0.0053(5) 0.0038(5) 0.0011(5)
C10 0.0341(8) 0.0334(8) 0.0416(9) -0.0038(7) 0.0203(7) -0.0067(6)
C11 0.0293(7) 0.0259(7) 0.0225(7) 0.0023(5) 0.0028(5) -0.0071(5)
C12 0.0168(5) 0.0158(5) 0.0162(6) -0.0012(4) 0.0022(4) 0.0008(4)
C13 0.0147(5) 0.0146(5) 0.0145(5) 0.0007(4) 0.0019(4) 0.0013(4)
C14 0.0141(5) 0.0156(5) 0.0140(5) -0.0013(4) 0.0018(4) 0.0003(4)
C15 0.0184(6) 0.0202(6) 0.0155(6) 0.0011(4) 0.0015(4) 0.0010(4)
C16 0.0194(6) 0.0290(7) 0.0184(6) 0.0022(5) -0.0024(5) 0.0039(5)
C17 0.0153(6) 0.0331(7) 0.0247(7) 0.0011(5) -0.0016(5) -0.0019(5)
C18 0.0169(6) 0.0257(6) 0.0204(6) 0.0024(5) 0.0017(5) -0.0037(5)
C19 0.0151(5) 0.0176(5) 0.0129(5) 0.0003(4) 0.0006(4) -0.0004(4)
C20 0.0146(5) 0.0144(5) 0.0139(5) -0.0010(4) 0.0025(4) -0.0003(4)
C21 0.0202(6) 0.0179(5) 0.0128(5) 0.0006(4) 0.0015(4) -0.0017(4)
C22 0.0270(7) 0.0206(6) 0.0142(6) 0.0045(4) 0.0005(5) 0.0012(5)
C23 0.0260(7) 0.0392(8) 0.0217(7) 0.0093(6) -0.0017(5) 0.0045(6)
C24 0.0290(7) 0.0223(6) 0.0157(6) 0.0020(5) 0.0020(5) -0.0004(5)
C25 0.0435(9) 0.0239(7) 0.0203(7) -0.0013(5) 0.0009(6) 0.0070(6)
C26 0.0146(5) 0.0137(5) 0.0135(5) 0.0010(4) 0.0014(4) -0.0010(4)
C27 0.0185(6) 0.0150(5) 0.0159(5) -0.0001(4) 0.0017(4) -0.0002(4)
C28 0.0381(9) 0.0306(8) 0.0429(9) 0.0231(7) -0.0089(7) -0.0105(7)
C29 0.0147(5) 0.0142(5) 0.0137(5) 0.0004(4) 0.0015(4) -0.0007(4)
C30 0.0172(5) 0.0188(5) 0.0149(5) 0.0011(4) 0.0019(4) 0.0002(4)
C31 0.0224(7) 0.0356(8) 0.0380(9) -0.0143(6) 0.0112(6) 0.0014(6)
C32 0.0213(6) 0.0285(7) 0.0287(7) -0.0033(5) 0.0035(5) 0.0053(5)
C33 0.0193(7) 0.0433(9) 0.0451(9) -0.0080(7) 0.0097(6) -0.0015(6)
C34 0.0166(6) 0.0176(5) 0.0185(6) 0.0006(4) 0.0003(4) -0.0001(4)
C35 0.0165(6) 0.0239(6) 0.0237(6) 0.0000(5) -0.0023(5) 0.0017(5)
C36 0.0213(6) 0.0222(6) 0.0277(7) 0.0047(5) -0.0026(5) 0.0053(5)
C37 0.0222(6) 0.0160(5) 0.0267(7) 0.0022(5) 0.0005(5) 0.0029(5)

loop_
_atom_type_symbol
_atom_type_description
_atom_type_scat_dispersion_real
_atom_type_scat_dispersion_imag
_atom_type_scat_source
C C 0.0033 0.0016 'International Tables Vol C Tables 4.2.6.8 and 6.1.1.4'
H H 0.0000 0.0000 'International Tables Vol C Tables 4.2.6.8 and 6.1.1.4'
N N 0.0061 0.0033 'International Tables Vol C Tables 4.2.6.8 and 6.1.1.4'
O O 0.0106 0.0060 'International Tables Vol C Tables 4.2.6.8 and 6.1.1.4'

loop_
_geom_angle_atom_site_label_1
_geom_angle_atom_site_label_2
_geom_angle_atom_site_label_3
_geom_angle
_geom_angle_site_symmetry_1
_geom_angle_site_symmetry_3
C3 O1 C2 120.53(10) . .
C7 O2 C8 118.87(10) . .
C38 C39 C9 120.29(13) . .
C38 C39 H39 119.9 . .
C9 C39 H39 119.9 . .
C10 C38 C39 119.61(14) . .
C10 C38 H38 120.2 . .
C39 C38 H38 120.2 . .
C2 C40 H40A 109.5 . .
C2 C40 H40B 109.5 . .
H40A C40 H40B 109.5 . .
C2 C40 H40C 109.5 . .
H40A C40 H40C 109.5 . .
H40B C40 H40C 109.5 . .
C21 O10 C22 120.41(10) . .
C27 O12 C28 116.16(11) . .
C30 O3 C31 115.20(11) . .
C3 N1 C4 126.17(11) . .
C3 N1 C12 124.06(10) . .
C4 N1 C12 109.60(10) . .
C7 N2 C6 122.83(10) . .
C7 N2 C26 121.29(10) . .
C6 N2 C26 115.75(9) . .
C21 N3 C20 126.63(10) . .
C21 N3 C19 123.87(10) . .
C20 N3 C19 109.50(10) . .
C2 C1 H1A 109.5 . .
C2 C1 H1B 109.5 . .
H1A C1 H1B 109.5 . .
C2 C1 H1C 109.5 . .
H1A C1 H1C 109.5 . .
H1B C1 H1C 109.5 . .
O1 C2 C11 109.14(11) . .
O1 C2 C1 101.82(11) . .
C11 C2 C1 110.94(13) . .
O1 C2 C40 109.68(11) . .
C11 C2 C40 113.39(12) . .
C1 C2 C40 111.23(13) . .
O6 C3 O1 128.30(12) . .
O6 C3 N1 121.79(12) . .
O1 C3 N1 109.87(10) . .
O7 C4 N1 127.29(11) . .
O7 C4 C5 126.31(11) . .
N1 C4 C5 106.39(10) . .
C13 C5 C29 116.15(10) . .
C13 C5 C4 102.41(9) . .
C29 C5 C4 113.07(9) . .
C13 C5 C6 113.27(9) . .
C29 C5 C6 102.15(9) . .
C4 C5 C6 110.06(9) . .
N2 C6 C14 115.60(10) . .
N2 C6 C20 113.75(9) . .
C14 C6 C20 101.68(9) . .
N2 C6 C5 102.14(9) . .
C14 C6 C5 115.56(9) . .
C20 C6 C5 108.36(9) . .
O5 C7 O2 126.46(11) . .
O5 C7 N2 124.36(11) . .
O2 C7 N2 109.16(10) . .
O2 C8 C9 103.30(10) . .
O2 C8 H8A 111.1 . .
C9 C8 H8A 111.1 . .
O2 C8 H8B 111.1 . .
C9 C8 H8B 111.1 . .
H8A C8 H8B 109.1 . .
C32 C9 C39 119.11(13) . .
C32 C9 C8 121.44(13) . .
C39 C9 C8 119.19(12) . .
C33 C10 C38 120.70(15) . .
C33 C10 H10 119.6 . .
C38 C10 H10 119.6 . .
C2 C11 H11A 109.5 . .
C2 C11 H11B 109.5 . .
H11A C11 H11B 109.5 . .
C2 C11 H11C 109.5 . .
H11A C11 H11C 109.5 . .
H11B C11 H11C 109.5 . .
C37 C12 C13 121.44(12) . .
C37 C12 N1 129.21(11) . .
C13 C12 N1 109.34(10) . .
C34 C13 C12 120.68(11) . .
C34 C13 C5 130.19(11) . .
C12 C13 C5 109.06(10) . .
C15 C14 C19 120.63(11) . .
C15 C14 C6 129.68(11) . .
C19 C14 C6 109.55(10) . .
C14 C15 C16 118.52(12) . .
C14 C15 H15 120.7 . .
C16 C15 H15 120.7 . .
C17 C16 C15 120.28(12) . .
C17 C16 H16 119.9 . .
C15 C16 H16 119.9 . .
C16 C17 C18 121.82(12) . .
C16 C17 H17 119.1 . .
C18 C17 H17 119.1 . .
C19 C18 C17 117.06(12) . .
C19 C18 H18 121.5 . .
C17 C18 H18 121.5 . .
C18 C19 C14 121.68(11) . .
C18 C19 N3 128.97(11) . .
C14 C19 N3 109.12(10) . .
O8 C20 N3 127.65(11) . .
O8 C20 C6 126.92(11) . .
N3 C20 C6 105.44(9) . .
O9 C21 O10 127.96(12) . .
O9 C21 N3 122.22(12) . .
O10 C21 N3 109.78(10) . .
O10 C22 C23 101.57(10) . .
O10 C22 C24 109.93(10) . .
C23 C22 C24 111.39(11) . .
O10 C22 C25 109.95(10) . .
C23 C22 C25 110.95(12) . .
C24 C22 C25 112.51(12) . .
C22 C23 H23A 109.5 . .
C22 C23 H23B 109.5 . .
H23A C23 H23B 109.5 . .
C22 C23 H23C 109.5 . .
H23A C23 H23C 109.5 . .
H23B C23 H23C 109.5 . .
C22 C24 H24A 109.5 . .
C22 C24 H24B 109.5 . .
H24A C24 H24B 109.5 . .
C22 C24 H24C 109.5 . .
H24A C24 H24C 109.5 . .
H24B C24 H24C 109.5 . .
C22 C25 H25A 109.5 . .
C22 C25 H25B 109.5 . .
H25A C25 H25B 109.5 . .
C22 C25 H25C 109.5 . .
H25A C25 H25C 109.5 . .
H25B C25 H25C 109.5 . .
N2 C26 C27 111.89(10) . .
N2 C26 C29 102.03(9) . .
C27 C26 C29 110.20(9) . .
N2 C26 H26 110.8 . .
C27 C26 H26 110.8 . .
C29 C26 H26 110.8 . .
O11 C27 O12 125.44(12) . .
O11 C27 C26 124.41(11) . .
O12 C27 C26 109.99(10) . .
O12 C28 H28A 109.5 . .
O12 C28 H28B 109.5 . .
H28A C28 H28B 109.5 . .
O12 C28 H28C 109.5 . .
H28A C28 H28C 109.5 . .
H28B C28 H28C 109.5 . .
C30 C29 C5 113.13(10) . .
C30 C29 C26 113.19(10) . .
C5 C29 C26 105.35(9) . .
C30 C29 H29 108.3 . .
C5 C29 H29 108.3 . .
C26 C29 H29 108.3 . .
O4 C30 O3 124.35(12) . .
O4 C30 C29 125.34(11) . .
O3 C30 C29 110.31(10) . .
O3 C31 H31A 109.5 . .
O3 C31 H31B 109.5 . .
H31A C31 H31B 109.5 . .
O3 C31 H31C 109.5 . .
H31A C31 H31C 109.5 . .
H31B C31 H31C 109.5 . .
C9 C32 C33 120.35(14) . .
C9 C32 H32 119.8 . .
C33 C32 H32 119.8 . .
C10 C33 C32 119.90(15) . .
C10 C33 H33 120.1 . .
C32 C33 H33 120.1 . .
C13 C34 C35 118.52(12) . .
C13 C34 H34 120.7 . .
C35 C34 H34 120.7 . .
C36 C35 C34 120.17(12) . .
C36 C35 H35 119.9 . .
C34 C35 H35 119.9 . .
C35 C36 C37 121.90(12) . .
C35 C36 H36 119.1 . .
C37 C36 H36 119.1 . .
C12 C37 C36 117.26(12) . .
C12 C37 H37 121.4 . .
C36 C37 H37 121.4 . .

loop_
_geom_bond_atom_site_label_1
_geom_bond_atom_site_label_2
_geom_bond_distance
_geom_bond_site_symmetry_2
O1 C3 1.3186(16) .
O1 C2 1.4953(15) .
O2 C7 1.3418(15) .
O2 C8 1.4592(15) .
C39 C38 1.388(2) .
C39 C9 1.3978(19) .
C39 H39 0.9500 .
C38 C10 1.386(2) .
C38 H38 0.9500 .
C40 C2 1.522(2) .
C40 H40A 0.9800 .
C40 H40B 0.9800 .
C40 H40C 0.9800 .
O6 C3 1.2056(16) .
O7 C4 1.1963(15) .
O8 C20 1.1937(15) .
O9 C21 1.2039(16) .
O10 C21 1.3237(15) .
O10 C22 1.4849(15) .
O11 C27 1.2023(16) .
O12 C27 1.3331(15) .
O12 C28 1.4515(16) .
O3 C30 1.3415(15) .
O3 C31 1.4498(16) .
O4 C30 1.1996(16) .
O5 C7 1.2123(15) .
N1 C3 1.4130(15) .
N1 C4 1.4173(15) .
N1 C12 1.4320(16) .
N2 C7 1.3654(15) .
N2 C6 1.4514(14) .
N2 C26 1.4582(15) .
N3 C21 1.4069(15) .
N3 C20 1.4196(15) .
N3 C19 1.4299(16) .
C1 C2 1.516(2) .
C1 H1A 0.9800 .
C1 H1B 0.9800 .
C1 H1C 0.9800 .
C2 C11 1.5133(19) .
C4 C5 1.5411(16) .
C5 C13 1.5089(16) .
C5 C29 1.5356(16) .
C5 C6 1.5969(16) .
C6 C14 1.5089(16) .
C6 C20 1.5571(16) .
C8 C9 1.5026(19) .
C8 H8A 0.9900 .
C8 H8B 0.9900 .
C9 C32 1.3868(19) .
C10 C33 1.370(3) .
C10 H10 0.9500 .
C11 H11A 0.9800 .
C11 H11B 0.9800 .
C11 H11C 0.9800 .
C12 C37 1.3859(18) .
C12 C13 1.3990(16) .
C13 C34 1.3835(17) .
C14 C15 1.3841(17) .
C14 C19 1.3948(16) .
C15 C16 1.3930(18) .
C15 H15 0.9500 .
C16 C17 1.3913(19) .
C16 H16 0.9500 .
C17 C18 1.3948(19) .
C17 H17 0.9500 .
C18 C19 1.3875(17) .
C18 H18 0.9500 .
C22 C23 1.520(2) .
C22 C24 1.5212(18) .
C22 C25 1.5228(19) .
C23 H23A 0.9800 .
C23 H23B 0.9800 .
C23 H23C 0.9800 .
C24 H24A 0.9800 .
C24 H24B 0.9800 .
C24 H24C 0.9800 .
C25 H25A 0.9800 .
C25 H25B 0.9800 .
C25 H25C 0.9800 .
C26 C27 1.5276(16) .
C26 C29 1.5377(16) .
C26 H26 1.0000 .
C28 H28A 0.9800 .
C28 H28B 0.9800 .
C28 H28C 0.9800 .
C29 C30 1.5162(17) .
C29 H29 1.0000 .
C31 H31A 0.9800 .
C31 H31B 0.9800 .
C31 H31C 0.9800 .
C32 C33 1.394(2) .
C32 H32 0.9500 .
C33 H33 0.9500 .
C34 C35 1.3972(18) .
C34 H34 0.9500 .
C35 C36 1.3880(19) .
C35 H35 0.9500 .
C36 C37 1.396(2) .
C36 H36 0.9500 .
C37 H37 0.9500 .

loop_
_geom_torsion_atom_site_label_1
_geom_torsion_atom_site_label_2
_geom_torsion_atom_site_label_3
_geom_torsion_atom_site_label_4
_geom_torsion
_geom_torsion_site_symmetry_1
_geom_torsion_site_symmetry_2
_geom_torsion_site_symmetry_3
_geom_torsion_site_symmetry_4
C9 C39 C38 C10 0.3(2) . . . .
C3 O1 C2 C11 60.54(16) . . . .
C3 O1 C2 C1 177.88(12) . . . .
C3 O1 C2 C40 -64.24(16) . . . .
C2 O1 C3 O6 5.2(2) . . . .
C2 O1 C3 N1 -172.59(10) . . . .
C4 N1 C3 O6 172.11(12) . . . .
C12 N1 C3 O6 -12.99(19) . . . .
C4 N1 C3 O1 -9.91(17) . . . .
C12 N1 C3 O1 164.99(11) . . . .
C3 N1 C4 O7 -21.9(2) . . . .
C12 N1 C4 O7 162.58(12) . . . .
C3 N1 C4 C5 159.50(11) . . . .
C12 N1 C4 C5 -16.02(12) . . . .
O7 C4 C5 C13 -160.90(12) . . . .
N1 C4 C5 C13 17.73(11) . . . .
O7 C4 C5 C29 -35.14(16) . . . .
N1 C4 C5 C29 143.48(10) . . . .
O7 C4 C5 C6 78.38(14) . . . .
N1 C4 C5 C6 -103.00(11) . . . .
C7 N2 C6 C14 66.91(15) . . . .
C26 N2 C6 C14 -117.23(11) . . . .
C7 N2 C6 C20 -50.23(15) . . . .
C26 N2 C6 C20 125.63(11) . . . .
C7 N2 C6 C5 -166.76(11) . . . .
C26 N2 C6 C5 9.09(13) . . . .
C13 C5 C6 N2 98.63(11) . . . .
C29 C5 C6 N2 -27.06(11) . . . .
C4 C5 C6 N2 -147.42(9) . . . .
C13 C5 C6 C14 -135.02(10) . . . .
C29 C5 C6 C14 99.30(11) . . . .
C4 C5 C6 C14 -21.06(13) . . . .
C13 C5 C6 C20 -21.74(13) . . . .
C29 C5 C6 C20 -147.43(9) . . . .
C4 C5 C6 C20 92.22(11) . . . .
C8 O2 C7 O5 -12.21(19) . . . .
C8 O2 C7 N2 169.60(11) . . . .
C6 N2 C7 O5 175.71(12) . . . .
C26 N2 C7 O5 0.08(19) . . . .
C6 N2 C7 O2 -6.05(16) . . . .
C26 N2 C7 O2 178.32(10) . . . .
C7 O2 C8 C9 -170.81(11) . . . .
C38 C39 C9 C32 1.3(2) . . . .
C38 C39 C9 C8 -173.04(13) . . . .
O2 C8 C9 C32 -104.28(14) . . . .
O2 C8 C9 C39 69.88(15) . . . .
C39 C38 C10 C33 -1.9(2) . . . .
C3 N1 C12 C37 12.4(2) . . . .
C4 N1 C12 C37 -171.92(12) . . . .
C3 N1 C12 C13 -168.15(11) . . . .
C4 N1 C12 C13 7.48(13) . . . .
C37 C12 C13 C34 1.31(19) . . . .
N1 C12 C13 C34 -178.15(11) . . . .
C37 C12 C13 C5 -175.91(11) . . . .
N1 C12 C13 C5 4.63(13) . . . .
C29 C5 C13 C34 45.81(17) . . . .
C4 C5 C13 C34 169.52(12) . . . .
C6 C5 C13 C34 -71.99(16) . . . .
C29 C5 C13 C12 -137.33(11) . . . .
C4 C5 C13 C12 -13.61(12) . . . .
C6 C5 C13 C12 104.87(11) . . . .
N2 C6 C14 C15 37.60(17) . . . .
C20 C6 C14 C15 161.32(12) . . . .
C5 C6 C14 C15 -81.59(15) . . . .
N2 C6 C14 C19 -137.99(10) . . . .
C20 C6 C14 C19 -14.27(12) . . . .
C5 C6 C14 C19 102.82(11) . . . .
C19 C14 C15 C16 -1.25(18) . . . .
C6 C14 C15 C16 -176.42(12) . . . .
C14 C15 C16 C17 0.3(2) . . . .
C15 C16 C17 C18 0.4(2) . . . .
C16 C17 C18 C19 -0.3(2) . . . .
C17 C18 C19 C14 -0.63(19) . . . .
C17 C18 C19 N3 173.33(12) . . . .
C15 C14 C19 C18 1.43(19) . . . .
C6 C14 C19 C18 177.49(11) . . . .
C15 C14 C19 N3 -173.60(11) . . . .
C6 C14 C19 N3 2.45(13) . . . .
C21 N3 C19 C18 17.6(2) . . . .
C20 N3 C19 C18 -162.45(13) . . . .
C21 N3 C19 C14 -167.86(11) . . . .
C20 N3 C19 C14 12.11(13) . . . .
C21 N3 C20 O8 -21.0(2) . . . .
C19 N3 C20 O8 158.98(12) . . . .
C21 N3 C20 C6 159.14(11) . . . .
C19 N3 C20 C6 -20.83(12) . . . .
N2 C6 C20 O8 -33.95(17) . . . .
C14 C6 C20 O8 -158.91(12) . . . .
C5 C6 C20 O8 78.89(14) . . . .
N2 C6 C20 N3 145.86(10) . . . .
C14 C6 C20 N3 20.89(11) . . . .
C5 C6 C20 N3 -101.30(10) . . . .
C22 O10 C21 O9 5.6(2) . . . .
C22 O10 C21 N3 -171.87(10) . . . .
C20 N3 C21 O9 174.12(12) . . . .
C19 N3 C21 O9 -5.91(19) . . . .
C20 N3 C21 O10 -8.25(17) . . . .
C19 N3 C21 O10 171.72(10) . . . .
C21 O10 C22 C23 175.32(11) . . . .
C21 O10 C22 C24 -66.63(14) . . . .
C21 O10 C22 C25 57.77(15) . . . .
C7 N2 C26 C27 -53.49(15) . . . .
C6 N2 C26 C27 130.59(11) . . . .
C7 N2 C26 C29 -171.27(11) . . . .
C6 N2 C26 C29 12.80(13) . . . .
C28 O12 C27 O11 1.1(2) . . . .
C28 O12 C27 C26 176.69(12) . . . .
N2 C26 C27 O11 -42.01(16) . . . .
C29 C26 C27 O11 70.77(15) . . . .
N2 C26 C27 O12 142.39(11) . . . .
C29 C26 C27 O12 -104.83(12) . . . .
C13 C5 C29 C30 36.13(14) . . . .
C4 C5 C29 C30 -81.87(12) . . . .
C6 C5 C29 C30 159.90(10) . . . .
C13 C5 C29 C26 -88.01(11) . . . .
C4 C5 C29 C26 153.99(10) . . . .
C6 C5 C29 C26 35.76(11) . . . .
N2 C26 C29 C30 -154.34(10) . . . .
C27 C26 C29 C30 86.67(12) . . . .
N2 C26 C29 C5 -30.24(11) . . . .
C27 C26 C29 C5 -149.23(10) . . . .
C31 O3 C30 O4 -2.49(19) . . . .
C31 O3 C30 C29 177.05(12) . . . .
C5 C29 C30 O4 -126.32(14) . . . .
C26 C29 C30 O4 -6.58(18) . . . .
C5 C29 C30 O3 54.14(13) . . . .
C26 C29 C30 O3 173.88(10) . . . .
C39 C9 C32 C33 -1.4(2) . . . .
C8 C9 C32 C33 172.78(13) . . . .
C38 C10 C33 C32 1.7(3) . . . .
C9 C32 C33 C10 -0.1(2) . . . .
C12 C13 C34 C35 0.01(18) . . . .
C5 C13 C34 C35 176.57(12) . . . .
C13 C34 C35 C36 -1.17(19) . . . .
C34 C35 C36 C37 1.1(2) . . . .
C13 C12 C37 C36 -1.40(19) . . . .
N1 C12 C37 C36 177.94(12) . . . .
C35 C36 C37 C12 0.2(2) . . . .
